data_4308154
loop_
_publ_author_name
'Shou-Tian Zheng'
'Da-Qiang Yuan'
'Jie Zhang'
'Guo-Yu Yang'

_publ_section_title
;
Combination of Lacunary Polyoxometalates and High-Nuclear Transition Metal
Clusters under Hydrothermal Conditions. 3. Structure and Characterization
of [Cu(enMe)2]2{[Cu(enMe)2(H2O)]2[Cu6(enMe)2(B-a-SiW9O34)2]}.4H2O
;
_journal_name_full 'Inorganic Chemistry'
_journal_page_first 4569
_journal_page_last 4574
_journal_paper_doi 10.1021/ic070160c
_journal_volume 46
_journal_year 2007
_chemical_formula_sum 'C30 H112 Cu10 N20 O74 Si2 W18'
_chemical_formula_weight 5938.20
_chemical_name_systematic
; 
 ? 
;
_space_group_IT_number 2
_symmetry_cell_setting triclinic
_symmetry_space_group_name_Hall '-P 1'
_symmetry_space_group_name_H-M 'P -1'
_atom_sites_solution_hydrogens geom
_atom_sites_solution_primary direct
_atom_sites_solution_secondary difmap
_audit_creation_method SHELXL-97
_cell_angle_alpha 98.8340(10)
_cell_angle_beta 110.7440(10)
_cell_angle_gamma 104.7110(10)
_cell_formula_units_Z 1
_cell_length_a 12.5105(2)
_cell_length_b 14.3710(2)
_cell_length_c 17.2687(2)
_cell_measurement_temperature 273(2)
_cell_volume 2704.58(7)
_computing_cell_refinement 'Bruker XSCANS'
_computing_data_collection 'Bruker XSCANS'
_computing_data_reduction 'Bruker SHELXTL'
_computing_molecular_graphics 'Bruker SHELXTL'
_computing_publication_material 'Bruker SHELXTL'
_computing_structure_refinement 'SHELXL-97 (Sheldrick, 1997)'
_computing_structure_solution 'SHELXS-97 (Sheldrick, 1990)'
_diffrn_ambient_temperature 273(2)
_diffrn_measured_fraction_theta_full 0.968
_diffrn_measured_fraction_theta_max 0.968
_diffrn_measurement_device_type 'Siemens SMART CCD'
_diffrn_measurement_method 'phi and omega scans'
_diffrn_radiation_monochromator graphite
_diffrn_radiation_source 'fine-focus sealed tube'
_diffrn_radiation_type MoK\a
_diffrn_radiation_wavelength 0.71073
_diffrn_reflns_av_R_equivalents 0.0347
_diffrn_reflns_av_sigmaI/netI 0.0421
_diffrn_reflns_limit_h_max 15
_diffrn_reflns_limit_h_min -13
_diffrn_reflns_limit_k_max 17
_diffrn_reflns_limit_k_min -17
_diffrn_reflns_limit_l_max 18
_diffrn_reflns_limit_l_min -21
_diffrn_reflns_number 14633
_diffrn_reflns_theta_full 25.70
_diffrn_reflns_theta_max 25.70
_diffrn_reflns_theta_min 2.16
_diffrn_standards_decay_% 0
_diffrn_standards_interval_count 0
_diffrn_standards_interval_time .
_diffrn_standards_number 0
_exptl_absorpt_coefficient_mu 21.091
_exptl_absorpt_correction_type empirical
_exptl_absorpt_process_details 'SADABS (Sheldrick, 1996)'
_exptl_crystal_colour blue
_exptl_crystal_density_diffrn 3.646
_exptl_crystal_density_method 'not measured'
_exptl_crystal_description block
_exptl_crystal_F_000 2673
_exptl_crystal_size_max 0.2
_exptl_crystal_size_mid 0.2
_exptl_crystal_size_min 0.2
_refine_diff_density_max 3.709
_refine_diff_density_min -3.377
_refine_diff_density_rms 0.371
_refine_ls_extinction_method none
_refine_ls_goodness_of_fit_ref 1.064
_refine_ls_hydrogen_treatment mixed
_refine_ls_matrix_type full
_refine_ls_number_parameters 688
_refine_ls_number_reflns 9956
_refine_ls_number_restraints 0
_refine_ls_restrained_S_all 1.064
_refine_ls_R_factor_all 0.0605
_refine_ls_R_factor_gt 0.0469
_refine_ls_shift/su_max 0.001
_refine_ls_shift/su_mean 0.000
_refine_ls_structure_factor_coef Fsqd
_refine_ls_weighting_details 'calc w=1/[\s^2^(Fo^2^)+(0.0575P)^2^+89.7160P] where P=(Fo^2^+2Fc^2^)/3'
_refine_ls_weighting_scheme calc
_refine_ls_wR_factor_gt 0.1131
_refine_ls_wR_factor_ref 0.1250
_reflns_number_gt 8387
_reflns_number_total 9956
_reflns_threshold_expression >2sigma(I)
_cod_data_source_file ic070160c-file003.cif
_cod_data_source_block 1
_cod_original_cell_volume 2704.57(7)
_cod_database_code 4308154

loop_
_symmetry_equiv_pos_as_xyz
'x, y, z'
'-x, -y, -z'

loop_
_atom_site_label
_atom_site_type_symbol
_atom_site_fract_x
_atom_site_fract_y
_atom_site_fract_z
_atom_site_U_iso_or_equiv
_atom_site_adp_type
_atom_site_occupancy
_atom_site_symmetry_multiplicity
_atom_site_calc_flag
_atom_site_refinement_flags
_atom_site_disorder_assembly
_atom_site_disorder_group
Cu1 Cu 0.84343(16) 0.67308(13) 0.54209(12) 0.0247(4) Uani 1 1 d . . .
Cu2 Cu 0.55935(15) 0.59287(12) 0.48117(10) 0.0178(3) Uani 1 1 d . . .
Cu3 Cu 0.28387(15) 0.53145(12) 0.43224(11) 0.0191(3) Uani 1 1 d . . .
Cu4 Cu 0.5000 0.0000 0.5000 0.130(3) Uani 1 2 d S . .
Cu5 Cu -0.7131(2) -0.36809(16) -0.02639(14) 0.0368(5) Uani 1 1 d . . .
Cu6 Cu 1.0000 0.0000 0.0000 0.0438(8) Uani 1 2 d S . .
W1 W 0.35285(6) 0.14854(4) 0.20271(4) 0.02408(14) Uani 1 1 d . . .
W2 W 0.25506(5) 0.17745(4) 0.36133(4) 0.02180(14) Uani 1 1 d . . .
W3 W 0.55692(5) 0.24035(4) 0.41199(4) 0.02103(14) Uani 1 1 d . . .
W4 W 0.07159(5) 0.32629(4) 0.25630(4) 0.02257(14) Uani 1 1 d . . .
W5 W 0.21847(5) 0.53190(4) 0.21846(4) 0.02077(14) Uani 1 1 d . . .
W6 W 0.17281(5) 0.29948(4) 0.10005(4) 0.02342(14) Uani 1 1 d . . .
W7 W 0.54807(5) 0.60274(4) 0.27629(4) 0.01985(13) Uani 1 1 d . . .
W8 W 0.71208(5) 0.45984(4) 0.36060(4) 0.02005(13) Uani 1 1 d . . .
W9 W 0.50303(5) 0.37632(4) 0.15251(4) 0.02290(14) Uani 1 1 d . . .
Si1 Si 0.3948(3) 0.3949(3) 0.3206(2) 0.0141(7) Uani 1 1 d . . .
O1 O 0.1548(9) 0.4034(7) 0.3707(6) 0.024(2) Uani 1 1 d . . .
O2 O 0.2672(10) 0.5800(7) 0.3310(6) 0.023(2) Uani 1 1 d . . .
O3 O 0.4275(9) 0.4636(7) 0.4167(6) 0.019(2) Uani 1 1 d . . .
O4 O 0.5474(9) 0.6377(7) 0.3791(6) 0.022(2) Uani 1 1 d . . .
O5 O 0.7049(9) 0.5112(7) 0.4619(6) 0.023(2) Uani 1 1 d . . .
O6 O 0.5843(9) 0.3465(7) 0.4970(6) 0.023(2) Uani 1 1 d . . .
O7 O 0.2968(8) 0.2921(7) 0.4493(6) 0.020(2) Uani 1 1 d . . .
O8 O 0.1316(9) 0.2228(8) 0.2900(6) 0.027(2) Uani 1 1 d . . .
O9 O 0.3893(9) 0.2803(7) 0.3225(6) 0.020(2) Uani 1 1 d . . .
O10 O 0.6586(9) 0.3977(7) 0.2353(7) 0.026(2) Uani 1 1 d . . .
O11 O 0.5975(10) 0.7140(8) 0.2539(7) 0.031(2) Uani 1 1 d . . .
O12 O 0.1590(10) 0.4291(8) 0.1058(7) 0.029(2) Uani 1 1 d . . .
O13 O 0.3318(9) 0.3540(8) 0.1075(6) 0.024(2) Uani 1 1 d . . .
O14 O 0.6507(9) 0.3269(8) 0.3679(7) 0.026(2) Uani 1 1 d . . .
O15 O 0.6549(10) 0.1823(8) 0.4636(8) 0.034(3) Uani 1 1 d . . .
O16 O 0.5311(10) 0.5139(7) 0.1667(6) 0.026(2) Uani 1 1 d . . .
O17 O 0.4856(9) 0.1450(7) 0.2949(6) 0.021(2) Uani 1 1 d . . .
O18 O 0.2257(8) 0.1957(7) 0.1419(6) 0.0165(19) Uani 1 1 d . . .
O19 O 0.0657(9) 0.4419(8) 0.2183(7) 0.026(2) Uani 1 1 d . . .
O20 O 0.5227(10) 0.3453(8) 0.0589(7) 0.032(2) Uani 1 1 d . . .
O21 O 0.4999(9) 0.4416(7) 0.2883(6) 0.020(2) Uani 1 1 d . . .
O22 O 0.0920(11) 0.2446(9) -0.0083(7) 0.040(3) Uani 1 1 d . . .
O23 O 0.1621(10) 0.6181(8) 0.1741(7) 0.028(2) Uani 1 1 d . . .
O24 O 0.4570(10) 0.2465(7) 0.1761(6) 0.029(2) Uani 1 1 d . . .
O25 O 0.3733(9) 0.5702(7) 0.2168(6) 0.023(2) Uani 1 1 d . . .
O26 O 0.3242(11) 0.0398(8) 0.1301(8) 0.038(3) Uani 1 1 d . . .
O27 O 0.4110(10) 0.1638(7) 0.4215(7) 0.029(2) Uani 1 1 d . . .
O28 O 0.1678(11) 0.0871(8) 0.3893(8) 0.036(3) Uani 1 1 d . . .
O29 O 0.7026(9) 0.5801(7) 0.3264(6) 0.024(2) Uani 1 1 d . . .
O30 O 0.0472(9) 0.2631(8) 0.1389(6) 0.027(2) Uani 1 1 d . . .
O31 O 0.2508(10) 0.0963(7) 0.2585(7) 0.026(2) Uani 1 1 d . . .
O32 O 0.2620(9) 0.3893(7) 0.2493(6) 0.021(2) Uani 1 1 d . . .
O33 O 0.8641(10) 0.4774(8) 0.3920(8) 0.032(2) Uani 1 1 d . . .
O34 O -0.0760(9) 0.2785(9) 0.2469(7) 0.034(3) Uani 1 1 d . . .
N1 N 0.8637(13) 0.7657(12) 0.4694(9) 0.040(4) Uani 1 1 d . . .
H1A H 0.8125 0.7351 0.4141 0.048 Uiso 1 1 calc R . .
H1B H 0.8458 0.8200 0.4863 0.048 Uiso 1 1 calc R . .
N2 N 1.0033(14) 0.6657(14) 0.5487(12) 0.051(5) Uani 1 1 d . . .
N3 N 0.342(3) -0.047(2) 0.427(2) 0.072(8) Uiso 0.75 1 d P . .
N3A N 0.289(7) -0.081(6) 0.375(5) 0.053(17) Uiso 0.25 1 d P . .
N4 N 0.532(4) -0.097(3) 0.419(3) 0.071(10) Uiso 0.60 1 d P . .
N4A N 0.488(7) -0.151(6) 0.403(5) 0.083(18) Uiso 0.40 1 d P . .
N5 N -0.7199(19) -0.2402(13) -0.0556(12) 0.061(5) Uani 1 1 d . . .
H5A H -0.7093 -0.2399 -0.1045 0.073 Uiso 1 1 calc R . .
H5B H -0.7932 -0.2351 -0.0644 0.073 Uiso 1 1 calc R . .
N6 N -0.610(2) -0.2807(15) 0.0920(13) 0.072(6) Uani 1 1 d . . .
H6A H -0.6387 -0.3039 0.1289 0.086 Uiso 1 1 calc R . .
H6B H -0.5340 -0.2817 0.1075 0.086 Uiso 1 1 calc R . .
N7 N -0.8191(12) -0.4589(11) -0.1443(9) 0.036(3) Uani 1 1 d . . .
H7A H -0.8873 -0.4439 -0.1666 0.043 Uiso 1 1 calc R . .
H7B H -0.7801 -0.4518 -0.1790 0.043 Uiso 1 1 calc R . .
N8 N -0.6895(16) -0.4881(12) 0.0066(11) 0.049(4) Uani 1 1 d . . .
H8A H -0.6102 -0.4763 0.0373 0.059 Uiso 1 1 calc R . .
H8B H -0.7292 -0.5044 0.0396 0.059 Uiso 1 1 calc R . .
N9 N 1.0157(15) -0.0412(13) 0.1089(10) 0.048(4) Uani 1 1 d . . .
H9A H 0.9876 -0.1082 0.0970 0.058 Uiso 1 1 calc R . .
H9B H 1.0941 -0.0194 0.1461 0.058 Uiso 1 1 calc R . .
N10 N 0.8857(16) 0.0625(14) 0.0250(11) 0.055(4) Uani 1 1 d . . .
H10A H 0.9242 0.1281 0.0514 0.066 Uiso 1 1 calc R . .
H10B H 0.8232 0.0557 -0.0243 0.066 Uiso 1 1 calc R . .
C1 C 0.987(2) 0.795(2) 0.477(2) 0.088(10) Uani 1 1 d . . .
C2 C 1.066(6) 0.766(5) 0.532(4) 0.059(14) Uiso 0.40 1 d P . .
C2A C 1.039(3) 0.723(3) 0.491(3) 0.050(8) Uiso 0.60 1 d P . .
C3 C 1.019(4) 0.871(3) 0.433(3) 0.122(14) Uani 1 1 d . . .
H3A H 1.1023 0.8837 0.4411 0.184 Uiso 1 1 calc R . .
H3B H 1.0092 0.9314 0.4561 0.184 Uiso 1 1 calc R . .
H3C H 0.9678 0.8461 0.3725 0.184 Uiso 1 1 calc R . .
C4 C 0.330(4) -0.106(3) 0.332(3) 0.118(12) Uiso 1 1 d . . .
C5 C 0.410(4) -0.158(3) 0.340(3) 0.129(15) Uani 1 1 d . . .
C6 C 0.201(4) -0.156(3) 0.264(4) 0.17(2) Uani 1 1 d . . .
C7 C -0.623(3) -0.1527(19) 0.016(2) 0.082(8) Uani 1 1 d . . .
H7C H -0.6474 -0.0931 0.0145 0.099 Uiso 1 1 calc R . .
C8 C -0.610(3) -0.177(2) 0.0968(18) 0.116(15) Uani 1 1 d . . .
H8C H -0.6756 -0.1684 0.1111 0.139 Uiso 1 1 calc R . .
H8D H -0.5342 -0.1312 0.1422 0.139 Uiso 1 1 calc R . .
C9 C -0.503(7) -0.130(6) 0.020(5) 0.26(4) Uiso 1 1 d . . .
H9C H -0.4508 -0.0714 0.0664 0.393 Uiso 1 1 calc R . .
H9D H -0.5034 -0.1188 -0.0330 0.393 Uiso 1 1 calc R . .
H9E H -0.4754 -0.1853 0.0304 0.393 Uiso 1 1 calc R . .
C10 C -0.851(2) -0.5669(15) -0.1371(15) 0.056(5) Uani 1 1 d . . .
H10C H -0.9118 -0.5773 -0.1133 0.067 Uiso 1 1 calc R . .
C11 C -0.736(2) -0.5713(17) -0.0714(15) 0.062(6) Uani 1 1 d . . .
H11A H -0.7519 -0.6345 -0.0569 0.075 Uiso 1 1 calc R . .
H11B H -0.6754 -0.5666 -0.0949 0.075 Uiso 1 1 calc R . .
C12 C -0.903(2) -0.637(2) -0.2217(16) 0.080(8) Uani 1 1 d . . .
H12A H -0.9231 -0.7044 -0.2161 0.121 Uiso 1 1 calc R . .
H12B H -0.8459 -0.6272 -0.2473 0.121 Uiso 1 1 calc R . .
H12C H -0.9755 -0.6271 -0.2576 0.121 Uiso 1 1 calc R . .
C13 C 0.946(3) 0.002(2) 0.1475(16) 0.088(9) Uani 1 1 d . . .
H13A H 0.9983 0.0686 0.1849 0.106 Uiso 1 1 calc R . .
C14 C 0.841(2) 0.012(2) 0.0813(17) 0.083(9) Uani 1 1 d . . .
H14A H 0.8036 0.0508 0.1073 0.100 Uiso 1 1 calc R . .
H14B H 0.7812 -0.0535 0.0483 0.100 Uiso 1 1 calc R . .
C15 C 0.903(3) -0.063(3) 0.204(2) 0.093(10) Uani 1 1 d . . .
H15A H 0.8565 -0.0332 0.2280 0.139 Uiso 1 1 calc R . .
H15B H 0.9721 -0.0656 0.2501 0.139 Uiso 1 1 calc R . .
H15C H 0.8529 -0.1296 0.1691 0.139 Uiso 1 1 calc R . .
OW1 O -0.365(7) 0.022(6) 0.281(5) 0.18(3) Uiso 0.50 1 d P . .
OW2 O 0.731(3) 0.908(2) 0.373(2) 0.075(10) Uani 0.50 1 d P . .
OW3 O 0.8962(14) 0.3786(16) -0.0014(9) 0.073(5) Uani 1 1 d . . .
OW4 O -0.316(2) 0.1797(16) 0.2133(16) 0.103(7) Uani 1 1 d . . .

loop_
_atom_site_aniso_label
_atom_site_aniso_U_11
_atom_site_aniso_U_22
_atom_site_aniso_U_33
_atom_site_aniso_U_23
_atom_site_aniso_U_13
_atom_site_aniso_U_12
Cu1 0.0212(9) 0.0236(9) 0.0274(9) 0.0085(8) 0.0099(8) 0.0034(7)
Cu2 0.0200(8) 0.0132(8) 0.0144(8) 0.0034(6) 0.0046(7) 0.0002(7)
Cu3 0.0208(8) 0.0164(8) 0.0161(8) 0.0044(7) 0.0051(7) 0.0033(7)
Cu4 0.198(8) 0.182(7) 0.087(4) 0.080(5) 0.099(5) 0.104(6)
Cu5 0.0416(12) 0.0395(12) 0.0314(11) 0.0161(9) 0.0122(10) 0.0169(10)
Cu6 0.0377(17) 0.0343(17) 0.0408(18) -0.0017(14) 0.0080(14) 0.0009(14)
W1 0.0279(3) 0.0141(3) 0.0219(3) -0.0013(2) 0.0066(3) 0.0025(2)
W2 0.0240(3) 0.0114(3) 0.0227(3) 0.0020(2) 0.0074(2) -0.0012(2)
W3 0.0262(3) 0.0148(3) 0.0200(3) 0.0048(2) 0.0070(2) 0.0069(2)
W4 0.0183(3) 0.0205(3) 0.0192(3) 0.0028(2) 0.0025(2) -0.0003(2)
W5 0.0223(3) 0.0195(3) 0.0157(3) 0.0054(2) 0.0032(2) 0.0057(2)
W6 0.0224(3) 0.0204(3) 0.0163(3) 0.0001(2) 0.0019(2) 0.0008(2)
W7 0.0231(3) 0.0174(3) 0.0173(3) 0.0076(2) 0.0075(2) 0.0033(2)
W8 0.0211(3) 0.0197(3) 0.0183(3) 0.0052(2) 0.0085(2) 0.0044(2)
W9 0.0248(3) 0.0233(3) 0.0172(3) 0.0035(2) 0.0084(2) 0.0042(2)
Si1 0.0161(17) 0.0112(17) 0.0105(17) 0.0036(14) 0.0021(14) 0.0017(14)
O1 0.021(5) 0.018(5) 0.023(5) 0.000(4) 0.007(4) -0.002(4)
O2 0.035(6) 0.018(5) 0.021(5) 0.011(4) 0.012(5) 0.013(5)
O3 0.026(5) 0.018(5) 0.010(4) 0.003(4) 0.006(4) 0.004(4)
O4 0.030(6) 0.009(4) 0.027(5) 0.007(4) 0.012(5) 0.003(4)
O5 0.029(5) 0.016(5) 0.019(5) 0.005(4) 0.009(4) -0.001(4)
O6 0.030(6) 0.015(5) 0.021(5) 0.004(4) 0.013(5) 0.000(4)
O7 0.014(5) 0.017(5) 0.022(5) 0.005(4) 0.007(4) -0.003(4)
O8 0.020(5) 0.026(6) 0.022(5) -0.001(4) 0.000(4) 0.002(4)
O9 0.023(5) 0.010(4) 0.020(5) 0.007(4) 0.003(4) 0.002(4)
O10 0.028(6) 0.021(5) 0.031(6) 0.011(4) 0.013(5) 0.009(4)
O11 0.031(6) 0.024(6) 0.039(6) 0.018(5) 0.017(5) 0.003(5)
O12 0.026(6) 0.029(6) 0.021(5) 0.002(4) 0.000(4) 0.006(5)
O13 0.031(6) 0.030(6) 0.008(4) 0.003(4) 0.007(4) 0.010(5)
O14 0.023(5) 0.029(6) 0.026(5) 0.008(5) 0.009(4) 0.010(5)
O15 0.033(6) 0.031(6) 0.040(7) 0.012(5) 0.012(5) 0.017(5)
O16 0.030(6) 0.023(5) 0.021(5) 0.007(4) 0.013(5) -0.001(5)
O17 0.023(5) 0.009(4) 0.023(5) -0.001(4) 0.004(4) 0.001(4)
O18 0.017(5) 0.015(5) 0.011(4) 0.004(4) 0.000(4) 0.004(4)
O19 0.013(5) 0.024(5) 0.024(5) -0.001(4) -0.001(4) -0.003(4)
O20 0.040(7) 0.030(6) 0.022(5) 0.001(5) 0.017(5) 0.004(5)
O21 0.027(5) 0.014(5) 0.021(5) 0.008(4) 0.014(4) 0.003(4)
O22 0.037(7) 0.043(7) 0.024(6) 0.003(5) 0.004(5) 0.004(6)
O23 0.030(6) 0.024(5) 0.021(5) 0.007(4) -0.004(5) 0.012(5)
O24 0.041(6) 0.019(5) 0.020(5) -0.002(4) 0.009(5) 0.007(5)
O25 0.032(6) 0.019(5) 0.016(5) 0.005(4) 0.008(4) 0.005(4)
O26 0.045(7) 0.020(6) 0.041(7) -0.008(5) 0.015(6) 0.010(5)
O27 0.039(6) 0.010(5) 0.021(5) -0.002(4) 0.004(5) -0.005(4)
O28 0.037(7) 0.024(6) 0.040(7) 0.009(5) 0.013(6) 0.003(5)
O29 0.018(5) 0.020(5) 0.022(5) 0.002(4) 0.004(4) -0.003(4)
O30 0.022(5) 0.021(5) 0.022(5) -0.001(4) 0.005(4) -0.009(4)
O31 0.030(6) 0.012(5) 0.026(5) -0.007(4) 0.007(5) 0.004(4)
O32 0.023(5) 0.019(5) 0.012(5) -0.002(4) 0.003(4) 0.005(4)
O33 0.024(6) 0.035(6) 0.040(7) 0.015(5) 0.015(5) 0.011(5)
O34 0.013(5) 0.039(7) 0.032(6) -0.005(5) 0.003(5) -0.006(5)
N1 0.035(8) 0.042(9) 0.029(8) 0.009(7) 0.006(6) -0.001(7)
N2 0.031(8) 0.080(12) 0.070(12) 0.051(10) 0.032(8) 0.027(9)
N5 0.077(14) 0.051(11) 0.052(11) 0.025(9) 0.013(10) 0.031(10)
N6 0.075(14) 0.069(14) 0.056(12) 0.024(10) 0.010(11) 0.019(11)
N7 0.020(7) 0.048(9) 0.039(8) 0.016(7) 0.013(6) 0.007(6)
N8 0.051(10) 0.052(10) 0.050(10) 0.028(8) 0.020(8) 0.019(8)
N9 0.043(9) 0.046(10) 0.029(8) -0.008(7) 0.003(7) 0.001(8)
N10 0.040(9) 0.059(11) 0.043(10) -0.005(8) 0.008(8) 0.004(8)
C1 0.057(15) 0.11(2) 0.14(3) 0.10(2) 0.067(18) 0.028(15)
C3 0.12(3) 0.14(3) 0.17(4) 0.10(3) 0.10(3) 0.06(3)
C5 0.09(3) 0.11(3) 0.18(4) 0.01(3) 0.04(3) 0.05(2)
C6 0.11(3) 0.09(3) 0.26(6) 0.02(3) 0.04(4) 0.04(3)
C7 0.09(2) 0.047(14) 0.10(2) 0.018(14) 0.030(18) 0.015(14)
C8 0.14(3) 0.066(18) 0.052(16) 0.002(14) -0.041(18) 0.024(19)
C10 0.050(13) 0.040(11) 0.059(14) -0.002(10) 0.020(11) 0.000(10)
C11 0.093(19) 0.052(13) 0.062(15) 0.030(12) 0.049(14) 0.023(13)
C12 0.062(16) 0.084(19) 0.060(16) -0.006(14) 0.018(13) -0.009(14)
C13 0.09(2) 0.10(2) 0.041(14) -0.021(14) 0.010(14) 0.020(18)
C14 0.049(14) 0.11(2) 0.061(16) 0.000(15) 0.019(13) -0.006(15)
C15 0.057(16) 0.13(3) 0.10(2) 0.06(2) 0.032(16) 0.033(18)
OW2 0.07(2) 0.045(18) 0.052(19) -0.020(15) -0.001(17) -0.011(16)
OW3 0.050(9) 0.146(17) 0.037(8) 0.037(10) 0.018(7) 0.046(11)
OW4 0.104(17) 0.084(14) 0.133(19) 0.005(13) 0.076(16) 0.023(12)

loop_
_atom_type_symbol
_atom_type_description
_atom_type_scat_dispersion_real
_atom_type_scat_dispersion_imag
_atom_type_scat_source
C C 0.0033 0.0016 'International Tables Vol C Tables 4.2.6.8 and 6.1.1.4'
H H 0.0000 0.0000 'International Tables Vol C Tables 4.2.6.8 and 6.1.1.4'
Cu Cu 0.3201 1.2651 'International Tables Vol C Tables 4.2.6.8 and 6.1.1.4'
N N 0.0061 0.0033 'International Tables Vol C Tables 4.2.6.8 and 6.1.1.4'
O O 0.0106 0.0060 'International Tables Vol C Tables 4.2.6.8 and 6.1.1.4'
Si Si 0.0817 0.0704 'International Tables Vol C Tables 4.2.6.8 and 6.1.1.4'
W W -0.8490 6.8722 'International Tables Vol C Tables 4.2.6.8 and 6.1.1.4'

loop_
_geom_angle_atom_site_label_1
_geom_angle_atom_site_label_2
_geom_angle_atom_site_label_3
_geom_angle
_geom_angle_site_symmetry_1
_geom_angle_site_symmetry_3
_geom_angle_publ_flag
O7 Cu1 O1 90.2(4) 2_666 2_666 ?
O7 Cu1 N2 168.5(7) 2_666 . ?
O1 Cu1 N2 91.9(5) 2_666 . ?
O7 Cu1 N1 91.9(5) 2_666 . ?
O1 Cu1 N1 171.2(5) 2_666 . ?
N2 Cu1 N1 84.4(6) . . ?
O7 Cu1 O5 87.0(4) 2_666 . ?
O1 Cu1 O5 75.3(4) 2_666 . ?
N2 Cu1 O5 104.4(6) . . ?
N1 Cu1 O5 113.4(5) . . ?
O7 Cu1 Cu3 83.8(3) 2_666 2_666 ?
O1 Cu1 Cu3 36.6(3) 2_666 2_666 ?
N2 Cu1 Cu3 104.4(5) . 2_666 ?
N1 Cu1 Cu3 152.2(4) . 2_666 ?
O5 Cu1 Cu3 39.1(2) . 2_666 ?
O7 Cu1 Cu2 36.0(3) 2_666 . ?
O1 Cu1 Cu2 84.4(3) 2_666 . ?
N2 Cu1 Cu2 155.4(6) . . ?
N1 Cu1 Cu2 102.2(4) . . ?
O5 Cu1 Cu2 51.2(3) . . ?
Cu3 Cu1 Cu2 59.56(5) 2_666 . ?
O7 Cu1 W2 31.6(3) 2_666 2_666 ?
O1 Cu1 W2 88.3(3) 2_666 2_666 ?
N2 Cu1 W2 137.2(6) . 2_666 ?
N1 Cu1 W2 89.1(5) . 2_666 ?
O5 Cu1 W2 116.9(3) . 2_666 ?
Cu3 Cu1 W2 100.81(6) 2_666 2_666 ?
Cu2 Cu1 W2 67.06(5) . 2_666 ?
O7 Cu1 W4 86.7(3) 2_666 2_666 ?
O1 Cu1 W4 31.4(3) 2_666 2_666 ?
N2 Cu1 W4 89.2(5) . 2_666 ?
N1 Cu1 W4 140.3(4) . 2_666 ?
O5 Cu1 W4 106.2(2) . 2_666 ?
Cu3 Cu1 W4 67.10(5) 2_666 2_666 ?
Cu2 Cu1 W4 99.71(6) . 2_666 ?
W2 Cu1 W4 69.71(4) 2_666 2_666 ?
O4 Cu2 O7 90.6(4) . 2_666 ?
O4 Cu2 O3 94.0(4) . . ?
O7 Cu2 O3 171.6(4) 2_666 . ?
O4 Cu2 O3 175.7(4) . 2_666 ?
O7 Cu2 O3 91.7(4) 2_666 2_666 ?
O3 Cu2 O3 83.3(4) . 2_666 ?
O4 Cu2 O6 95.3(4) . 2_666 ?
O7 Cu2 O6 99.2(4) 2_666 2_666 ?
O3 Cu2 O6 87.3(4) . 2_666 ?
O3 Cu2 O6 87.9(4) 2_666 2_666 ?
O4 Cu2 O5 89.4(4) . . ?
O7 Cu2 O5 84.7(4) 2_666 . ?
O3 Cu2 O5 88.4(4) . . ?
O3 Cu2 O5 87.2(4) 2_666 . ?
O6 Cu2 O5 173.8(3) 2_666 . ?
O4 Cu2 Cu2 136.1(3) . 2_666 ?
O7 Cu2 Cu2 132.4(3) 2_666 2_666 ?
O3 Cu2 Cu2 42.2(3) . 2_666 ?
O3 Cu2 Cu2 41.1(3) 2_666 2_666 ?
O6 Cu2 Cu2 86.8(2) 2_666 2_666 ?
O5 Cu2 Cu2 87.0(2) . 2_666 ?
O4 Cu2 Cu3 93.7(3) . . ?
O7 Cu2 Cu3 137.9(3) 2_666 . ?
O3 Cu2 Cu3 48.8(3) . . ?
O3 Cu2 Cu3 87.1(3) 2_666 . ?
O6 Cu2 Cu3 38.7(2) 2_666 . ?
O5 Cu2 Cu3 137.2(2) . . ?
Cu2 Cu2 Cu3 61.94(6) 2_666 . ?
O4 Cu2 Cu3 128.8(3) . 2_666 ?
O7 Cu2 Cu3 85.0(3) 2_666 2_666 ?
O3 Cu2 Cu3 86.6(3) . 2_666 ?
O3 Cu2 Cu3 47.9(3) 2_666 2_666 ?
O6 Cu2 Cu3 135.8(2) 2_666 2_666 ?
O5 Cu2 Cu3 39.4(2) . 2_666 ?
Cu2 Cu2 Cu3 60.52(6) 2_666 2_666 ?
Cu3 Cu2 Cu3 122.46(6) . 2_666 ?
O4 Cu2 Cu1 87.2(3) . . ?
O7 Cu2 Cu1 37.1(3) 2_666 . ?
O3 Cu2 Cu1 136.1(3) . . ?
O3 Cu2 Cu1 92.5(3) 2_666 . ?
O6 Cu2 Cu1 136.3(3) 2_666 . ?
O5 Cu2 Cu1 47.8(2) . . ?
Cu2 Cu2 Cu1 120.37(9) 2_666 . ?
Cu3 Cu2 Cu1 174.98(8) . . ?
Cu3 Cu2 Cu1 60.04(5) 2_666 . ?
O6 Cu3 O2 90.1(4) 2_666 . ?
O6 Cu3 O1 174.4(4) 2_666 . ?
O2 Cu3 O1 95.4(4) . . ?
O6 Cu3 O5 88.8(4) 2_666 2_666 ?
O2 Cu3 O5 175.7(4) . 2_666 ?
O1 Cu3 O5 85.7(4) . 2_666 ?
O6 Cu3 O3 87.9(4) 2_666 . ?
O2 Cu3 O3 91.2(4) . . ?
O1 Cu3 O3 91.2(4) . . ?
O5 Cu3 O3 92.8(4) 2_666 . ?
O6 Cu3 Cu2 48.2(3) 2_666 . ?
O2 Cu3 Cu2 88.1(3) . . ?
O1 Cu3 Cu2 131.0(3) . . ?
O5 Cu3 Cu2 94.2(3) 2_666 . ?
O3 Cu3 Cu2 39.9(2) . . ?
O6 Cu3 Cu2 89.9(3) 2_666 2_666 ?
O2 Cu3 Cu2 131.5(3) . 2_666 ?
O1 Cu3 Cu2 85.9(3) . 2_666 ?
O5 Cu3 Cu2 52.7(3) 2_666 2_666 ?
O3 Cu3 Cu2 40.3(2) . 2_666 ?
Cu2 Cu3 Cu2 57.54(6) . 2_666 ?
O6 Cu3 Cu1 136.9(3) 2_666 2_666 ?
O2 Cu3 Cu1 132.9(3) . 2_666 ?
O1 Cu3 Cu1 37.6(3) . 2_666 ?
O5 Cu3 Cu1 48.7(3) 2_666 2_666 ?
O3 Cu3 Cu1 87.3(2) . 2_666 ?
Cu2 Cu3 Cu1 117.75(7) . 2_666 ?
Cu2 Cu3 Cu1 60.40(5) 2_666 2_666 ?
N3 Cu4 N3 180.000(3) 2_656 . ?
N3 Cu4 N4 88.8(15) 2_656 2_656 ?
N3 Cu4 N4 91.2(15) . 2_656 ?
N3 Cu4 N4 91.2(15) 2_656 . ?
N3 Cu4 N4 88.8(15) . . ?
N4 Cu4 N4 180.000(8) 2_656 . ?
N3 Cu4 N4A 78(2) 2_656 2_656 ?
N3 Cu4 N4A 102(2) . 2_656 ?
N4 Cu4 N4A 16.2(18) 2_656 2_656 ?
N4 Cu4 N4A 163.8(18) . 2_656 ?
N3 Cu4 N4A 102(2) 2_656 . ?
N3 Cu4 N4A 78(2) . . ?
N4 Cu4 N4A 163.8(18) 2_656 . ?
N4 Cu4 N4A 16.2(18) . . ?
N4A Cu4 N4A 180.000(8) 2_656 . ?
N3 Cu4 N3A 11(2) 2_656 2_656 ?
N3 Cu4 N3A 169(2) . 2_656 ?
N4 Cu4 N3A 78(2) 2_656 2_656 ?
N4 Cu4 N3A 102(2) . 2_656 ?
N4A Cu4 N3A 68(2) 2_656 2_656 ?
N4A Cu4 N3A 112(2) . 2_656 ?
N3 Cu4 N3A 169(2) 2_656 . ?
N3 Cu4 N3A 11(2) . . ?
N4 Cu4 N3A 102(2) 2_656 . ?
N4 Cu4 N3A 78(2) . . ?
N4A Cu4 N3A 112(2) 2_656 . ?
N4A Cu4 N3A 68(2) . . ?
N3A Cu4 N3A 180.000(5) 2_656 . ?
N8 Cu5 N6 92.9(8) . . ?
N8 Cu5 N5 174.5(8) . . ?
N6 Cu5 N5 84.1(8) . . ?
N8 Cu5 N7 86.0(7) . . ?
N6 Cu5 N7 178.3(8) . . ?
N5 Cu5 N7 97.1(7) . . ?
N8 Cu5 OW3 96.9(7) . 2 ?
N6 Cu5 OW3 89.8(8) . 2 ?
N5 Cu5 OW3 87.7(8) . 2 ?
N7 Cu5 OW3 89.2(6) . 2 ?
N8 Cu5 O20 87.3(6) . 2 ?
N6 Cu5 O20 90.0(7) . 2 ?
N5 Cu5 O20 88.1(7) . 2 ?
N7 Cu5 O20 91.1(5) . 2 ?
OW3 Cu5 O20 175.8(5) 2 2 ?
N10 Cu6 N10 180.0(13) . 2_755 ?
N10 Cu6 N9 83.7(7) . . ?
N10 Cu6 N9 96.3(7) 2_755 . ?
N10 Cu6 N9 96.3(7) . 2_755 ?
N10 Cu6 N9 83.7(7) 2_755 2_755 ?
N9 Cu6 N9 180.0(9) . 2_755 ?
O26 W1 O17 99.8(5) . . ?
O26 W1 O24 103.6(5) . . ?
O17 W1 O24 90.5(4) . . ?
O26 W1 O18 102.4(5) . . ?
O17 W1 O18 157.7(4) . . ?
O24 W1 O18 86.7(4) . . ?
O26 W1 O31 98.9(5) . . ?
O17 W1 O31 88.5(4) . . ?
O24 W1 O31 157.3(4) . . ?
O18 W1 O31 85.8(4) . . ?
O26 W1 O9 168.8(5) . . ?
O17 W1 O9 73.9(4) . . ?
O24 W1 O9 85.9(4) . . ?
O18 W1 O9 83.8(4) . . ?
O31 W1 O9 72.0(4) . . ?
O28 W2 O7 101.9(5) . . ?
O28 W2 O8 100.2(5) . . ?
O7 W2 O8 87.3(4) . . ?
O28 W2 O27 98.6(5) . . ?
O7 W2 O27 89.6(4) . . ?
O8 W2 O27 161.2(4) . . ?
O28 W2 O31 99.8(5) . . ?
O7 W2 O31 158.2(4) . . ?
O8 W2 O31 89.6(4) . . ?
O27 W2 O31 86.4(4) . . ?
O28 W2 O9 170.5(5) . . ?
O7 W2 O9 84.1(4) . . ?
O8 W2 O9 87.3(4) . . ?
O27 W2 O9 74.0(4) . . ?
O31 W2 O9 74.2(4) . . ?
O28 W2 Cu1 84.1(4) . 2_666 ?
O7 W2 Cu1 33.7(3) . 2_666 ?
O8 W2 Cu1 62.5(3) . 2_666 ?
O27 W2 Cu1 120.6(3) . 2_666 ?
O31 W2 Cu1 152.0(3) . 2_666 ?
O9 W2 Cu1 104.7(2) . 2_666 ?
O15 W3 O6 103.2(5) . . ?
O15 W3 O14 102.6(5) . . ?
O6 W3 O14 90.0(4) . . ?
O15 W3 O27 99.3(5) . . ?
O6 W3 O27 92.0(4) . . ?
O14 W3 O27 156.9(4) . . ?
O15 W3 O17 97.1(5) . . ?
O6 W3 O17 159.7(4) . . ?
O14 W3 O17 85.5(4) . . ?
O27 W3 O17 84.8(4) . . ?
O15 W3 O9 166.1(4) . . ?
O6 W3 O9 87.8(4) . . ?
O14 W3 O9 85.5(4) . . ?
O27 W3 O9 71.6(4) . . ?
O17 W3 O9 72.1(4) . . ?
O34 W4 O1 102.7(5) . . ?
O34 W4 O19 100.4(5) . . ?
O1 W4 O19 90.8(4) . . ?
O34 W4 O8 100.0(5) . . ?
O1 W4 O8 88.8(4) . . ?
O19 W4 O8 159.1(4) . . ?
O34 W4 O30 99.1(5) . . ?
O1 W4 O30 158.2(4) . . ?
O19 W4 O30 86.0(4) . . ?
O8 W4 O30 86.6(4) . . ?
O34 W4 O32 172.4(4) . . ?
O1 W4 O32 84.1(4) . . ?
O19 W4 O32 75.9(4) . . ?
O8 W4 O32 83.3(4) . . ?
O30 W4 O32 74.2(4) . . ?
O34 W4 Cu1 86.3(4) . 2_666 ?
O1 W4 Cu1 33.7(3) . 2_666 ?
O19 W4 Cu1 123.0(3) . 2_666 ?
O8 W4 Cu1 62.6(3) . 2_666 ?
O30 W4 Cu1 149.2(3) . 2_666 ?
O32 W4 Cu1 101.2(2) . 2_666 ?
O23 W5 O2 104.5(5) . . ?
O23 W5 O25 100.4(5) . . ?
O2 W5 O25 97.0(4) . . ?
O23 W5 O12 95.6(5) . . ?
O2 W5 O12 157.9(4) . . ?
O25 W5 O12 88.2(4) . . ?
O23 W5 O19 99.2(5) . . ?
O2 W5 O19 87.2(4) . . ?
O25 W5 O19 158.3(4) . . ?
O12 W5 O19 80.5(4) . . ?
O23 W5 O32 167.0(4) . . ?
O2 W5 O32 86.7(4) . . ?
O25 W5 O32 84.4(4) . . ?
O12 W5 O32 72.3(4) . . ?
O19 W5 O32 74.5(4) . . ?
O22 W6 O13 101.8(5) . . ?
O22 W6 O12 100.0(5) . . ?
O13 W6 O12 88.3(5) . . ?
O22 W6 O30 100.1(5) . . ?
O13 W6 O30 158.0(4) . . ?
O12 W6 O30 90.0(5) . . ?
O22 W6 O18 103.0(5) . . ?
O13 W6 O18 85.8(4) . . ?
O12 W6 O18 157.0(4) . . ?
O30 W6 O18 87.3(4) . . ?
O22 W6 O32 170.8(5) . . ?
O13 W6 O32 83.8(4) . . ?
O12 W6 O32 72.7(4) . . ?
O30 W6 O32 74.7(4) . . ?
O18 W6 O32 84.5(4) . . ?
O11 W7 O4 104.4(5) . . ?
O11 W7 O25 100.2(5) . . ?
O4 W7 O25 93.0(4) . . ?
O11 W7 O29 99.4(5) . . ?
O4 W7 O29 91.4(4) . . ?
O25 W7 O29 158.1(4) . . ?
O11 W7 O16 96.3(5) . . ?
O4 W7 O16 159.2(4) . . ?
O25 W7 O16 84.3(4) . . ?
O29 W7 O16 84.0(4) . . ?
O11 W7 O21 168.0(4) . . ?
O4 W7 O21 86.1(4) . . ?
O25 W7 O21 84.6(4) . . ?
O29 W7 O21 74.3(4) . . ?
O16 W7 O21 73.1(4) . . ?
O33 W8 O5 102.4(5) . . ?
O33 W8 O14 102.0(5) . . ?
O5 W8 O14 90.7(4) . . ?
O33 W8 O29 101.1(5) . . ?
O5 W8 O29 90.4(4) . . ?
O14 W8 O29 156.0(4) . . ?
O33 W8 O10 97.6(5) . . ?
O5 W8 O10 160.0(4) . . ?
O14 W8 O10 85.9(4) . . ?
O29 W8 O10 84.9(4) . . ?
O33 W8 O21 167.8(4) . . ?
O5 W8 O21 87.8(4) . . ?
O14 W8 O21 84.3(4) . . ?
O29 W8 O21 71.8(4) . . ?
O10 W8 O21 72.3(4) . . ?
O20 W9 O10 100.7(5) . . ?
O20 W9 O16 100.4(5) . . ?
O10 W9 O16 92.5(4) . . ?
O20 W9 O13 101.2(5) . . ?
O10 W9 O13 157.4(4) . . ?
O16 W9 O13 89.1(4) . . ?
O20 W9 O24 102.2(5) . . ?
O10 W9 O24 86.0(4) . . ?
O16 W9 O24 157.1(4) . . ?
O13 W9 O24 83.8(5) . . ?
O20 W9 O21 171.6(4) . . ?
O10 W9 O21 74.7(4) . . ?
O16 W9 O21 73.1(4) . . ?
O13 W9 O21 84.2(4) . . ?
O24 W9 O21 84.6(4) . . ?
O9 Si1 O21 108.0(5) . . ?
O9 Si1 O3 110.9(5) . . ?
O21 Si1 O3 109.6(5) . . ?
O9 Si1 O32 107.4(5) . . ?
O21 Si1 O32 108.9(5) . . ?
O3 Si1 O32 111.9(5) . . ?
W4 O1 Cu3 135.9(5) . . ?
W4 O1 Cu1 114.9(5) . 2_666 ?
Cu3 O1 Cu1 105.8(5) . 2_666 ?
W5 O2 Cu3 139.2(5) . . ?
Si1 O3 Cu2 127.4(5) . . ?
Si1 O3 Cu2 123.1(5) . 2_666 ?
Cu2 O3 Cu2 96.7(4) . 2_666 ?
Si1 O3 Cu3 117.3(5) . . ?
Cu2 O3 Cu3 91.3(4) . . ?
Cu2 O3 Cu3 91.8(4) 2_666 . ?
W7 O4 Cu2 142.7(5) . . ?
W8 O5 Cu3 136.0(5) . 2_666 ?
W8 O5 Cu1 116.0(4) . . ?
Cu3 O5 Cu1 92.2(4) 2_666 . ?
W8 O5 Cu2 127.3(5) . . ?
Cu3 O5 Cu2 88.0(4) 2_666 . ?
Cu1 O5 Cu2 81.1(3) . . ?
W3 O6 Cu3 136.8(6) . 2_666 ?
W3 O6 Cu2 126.6(5) . 2_666 ?
Cu3 O6 Cu2 93.2(4) 2_666 2_666 ?
W2 O7 Cu2 136.4(5) . 2_666 ?
W2 O7 Cu1 114.8(5) . 2_666 ?
Cu2 O7 Cu1 106.9(5) 2_666 2_666 ?
W4 O8 W2 151.7(6) . . ?
Si1 O9 W2 123.1(5) . . ?
Si1 O9 W3 122.9(5) . . ?
W2 O9 W3 92.8(3) . . ?
Si1 O9 W1 125.8(5) . . ?
W2 O9 W1 92.1(3) . . ?
W3 O9 W1 90.7(3) . . ?
W9 O10 W8 123.1(5) . . ?
W6 O12 W5 122.2(5) . . ?
W6 O13 W9 154.4(6) . . ?
W8 O14 W3 146.7(6) . . ?
W9 O16 W7 121.2(5) . . ?
W1 O17 W3 123.3(5) . . ?
W6 O18 W1 150.5(5) . . ?
W4 O19 W5 118.2(5) . . ?
W9 O20 Cu5 133.0(6) . 2 ?
Si1 O21 W7 122.5(5) . . ?
Si1 O21 W9 125.7(5) . . ?
W7 O21 W9 92.4(3) . . ?
Si1 O21 W8 124.9(5) . . ?
W7 O21 W8 91.7(3) . . ?
W9 O21 W8 89.8(3) . . ?
W1 O24 W9 151.1(6) . . ?
W5 O25 W7 149.3(5) . . ?
W2 O27 W3 121.6(5) . . ?
W8 O29 W7 121.7(5) . . ?
W6 O30 W4 121.0(5) . . ?
W1 O31 W2 121.7(5) . . ?
Si1 O32 W5 122.5(5) . . ?
Si1 O32 W4 126.0(5) . . ?
W5 O32 W4 90.5(3) . . ?
Si1 O32 W6 125.1(5) . . ?
W5 O32 W6 92.7(3) . . ?
W4 O32 W6 89.8(3) . . ?
C1 N1 Cu1 109.8(13) . . ?
C1 N1 H1A 109.7 . . ?
Cu1 N1 H1A 109.7 . . ?
C1 N1 H1B 109.7 . . ?
Cu1 N1 H1B 109.7 . . ?
H1A N1 H1B 108.2 . . ?
C2A N2 C2 29(2) . . ?
C2A N2 Cu1 108.3(16) . . ?
C2 N2 Cu1 105(2) . . ?
N3A N3 C4 38(5) . . ?
N3A N3 Cu4 146(6) . . ?
C4 N3 Cu4 108(2) . . ?
N3 N3A C4 114(9) . . ?
N3 N3A C6 170(8) . . ?
C4 N3A C6 57(5) . . ?
N3 N3A Cu4 23(4) . . ?
C4 N3A Cu4 90(5) . . ?
C6 N3A Cu4 147(4) . . ?
N4A N4 C5 45(6) . . ?
N4A N4 Cu4 115(7) . . ?
C5 N4 Cu4 109(2) . . ?
N4 N4A C5 107(9) . . ?
N4 N4A Cu4 49(6) . . ?
C5 N4A Cu4 103(5) . . ?
C7 N5 Cu5 110.5(14) . . ?
C7 N5 H5A 109.5 . . ?
Cu5 N5 H5A 109.5 . . ?
C7 N5 H5B 109.5 . . ?
Cu5 N5 H5B 109.5 . . ?
H5A N5 H5B 108.1 . . ?
C8 N6 Cu5 110.6(15) . . ?
C8 N6 H6A 109.5 . . ?
Cu5 N6 H6A 109.5 . . ?
C8 N6 H6B 109.5 . . ?
Cu5 N6 H6B 109.5 . . ?
H6A N6 H6B 108.1 . . ?
C10 N7 Cu5 108.2(11) . . ?
C10 N7 H7A 110.1 . . ?
Cu5 N7 H7A 110.1 . . ?
C10 N7 H7B 110.1 . . ?
Cu5 N7 H7B 110.1 . . ?
H7A N7 H7B 108.4 . . ?
C11 N8 Cu5 109.6(13) . . ?
C11 N8 H8A 109.8 . . ?
Cu5 N8 H8A 109.8 . . ?
C11 N8 H8B 109.8 . . ?
Cu5 N8 H8B 109.8 . . ?
H8A N8 H8B 108.2 . . ?
C13 N9 Cu6 109.2(16) . . ?
C13 N9 H9A 109.8 . . ?
Cu6 N9 H9A 109.8 . . ?
C13 N9 H9B 109.8 . . ?
Cu6 N9 H9B 109.8 . . ?
H9A N9 H9B 108.3 . . ?
C14 N10 Cu6 108.1(17) . . ?
C14 N10 H10A 110.1 . . ?
Cu6 N10 H10A 110.1 . . ?
C14 N10 H10B 110.1 . . ?
Cu6 N10 H10B 110.1 . . ?
H10A N10 H10B 108.4 . . ?
C2 C1 C2A 33(3) . . ?
C2 C1 N1 119(3) . . ?
C2A C1 N1 113(2) . . ?
C2 C1 C3 124(4) . . ?
C2A C1 C3 124(3) . . ?
N1 C1 C3 117(2) . . ?
C2A C2 C1 77(6) . . ?
C2A C2 N2 70(6) . . ?
C1 C2 N2 112(4) . . ?
C2 C2A C1 70(6) . . ?
C2 C2A N2 81(6) . . ?
C1 C2A N2 114(3) . . ?
C1 C3 H3A 109.5 . . ?
C1 C3 H3B 109.5 . . ?
H3A C3 H3B 109.5 . . ?
C1 C3 H3C 109.5 . . ?
H3A C3 H3C 109.5 . . ?
H3B C3 H3C 109.5 . . ?
N3A C4 C5 133(6) . . ?
N3A C4 C6 86(6) . . ?
C5 C4 C6 118(4) . . ?
N3A C4 N3 29(4) . . ?
C5 C4 N3 113(4) . . ?
C6 C4 N3 114(4) . . ?
N4A C5 C4 125(6) . . ?
N4A C5 N4 28(4) . . ?
C4 C5 N4 109(4) . . ?
C4 C6 N3A 38(3) . . ?
C9 C7 C8 103(4) . . ?
C9 C7 N5 117(4) . . ?
C8 C7 N5 108(2) . . ?
C9 C7 H7C 109.7 . . ?
C8 C7 H7C 109.7 . . ?
N5 C7 H7C 109.7 . . ?
C7 C8 N6 112(3) . . ?
C7 C8 H8C 109.3 . . ?
N6 C8 H8C 109.3 . . ?
C7 C8 H8D 109.3 . . ?
N6 C8 H8D 109.3 . . ?
H8C C8 H8D 108.0 . . ?
C7 C9 H9C 109.5 . . ?
C7 C9 H9D 109.5 . . ?
H9C C9 H9D 109.5 . . ?
C7 C9 H9E 109.5 . . ?
H9C C9 H9E 109.5 . . ?
H9D C9 H9E 109.5 . . ?
C12 C10 C11 117(2) . . ?
C12 C10 N7 111(2) . . ?
C11 C10 N7 105.0(16) . . ?
C12 C10 H10C 107.8 . . ?
C11 C10 H10C 107.8 . . ?
N7 C10 H10C 107.8 . . ?
N8 C11 C10 109.5(18) . . ?
N8 C11 H11A 109.8 . . ?
C10 C11 H11A 109.8 . . ?
N8 C11 H11B 109.8 . . ?
C10 C11 H11B 109.8 . . ?
H11A C11 H11B 108.2 . . ?
C10 C12 H12A 109.5 . . ?
C10 C12 H12B 109.5 . . ?
H12A C12 H12B 109.5 . . ?
C10 C12 H12C 109.5 . . ?
H12A C12 H12C 109.5 . . ?
H12B C12 H12C 109.5 . . ?
C14 C13 N9 111(2) . . ?
C14 C13 C15 110(3) . . ?
N9 C13 C15 112(3) . . ?
C14 C13 H13A 108.1 . . ?
N9 C13 H13A 108.1 . . ?
C15 C13 H13A 108.1 . . ?
C13 C14 N10 107(2) . . ?
C13 C14 H14A 110.3 . . ?
N10 C14 H14A 110.3 . . ?
C13 C14 H14B 110.3 . . ?
N10 C14 H14B 110.3 . . ?
H14A C14 H14B 108.6 . . ?
C13 C15 H15A 109.5 . . ?
C13 C15 H15B 109.5 . . ?
H15A C15 H15B 109.5 . . ?
C13 C15 H15C 109.5 . . ?
H15A C15 H15C 109.5 . . ?
H15B C15 H15C 109.5 . . ?

loop_
_geom_bond_atom_site_label_1
_geom_bond_atom_site_label_2
_geom_bond_distance
_geom_bond_site_symmetry_2
_geom_bond_publ_flag
Cu1 O7 1.990(10) 2_666 ?
Cu1 O1 1.993(10) 2_666 ?
Cu1 N2 1.994(15) . ?
Cu1 N1 1.995(14) . ?
Cu1 O5 2.365(10) . ?
Cu1 Cu3 3.146(2) 2_666 ?
Cu1 Cu2 3.157(2) . ?
Cu1 W2 3.2578(19) 2_666 ?
Cu1 W4 3.2581(19) 2_666 ?
Cu2 O4 1.938(10) . ?
Cu2 O7 1.940(9) 2_666 ?
Cu2 O3 1.979(10) . ?
Cu2 O3 2.025(9) 2_666 ?
Cu2 O6 2.304(10) 2_666 ?
Cu2 O5 2.490(11) . ?
Cu2 Cu2 2.993(3) 2_666 ?
Cu2 Cu3 3.088(2) . ?
Cu2 Cu3 3.130(2) 2_666 ?
Cu3 O6 1.932(10) 2_666 ?
Cu3 O2 1.943(9) . ?
Cu3 O1 1.949(10) . ?
Cu3 O5 1.986(10) 2_666 ?
Cu3 O3 2.324(10) . ?
Cu3 Cu2 3.130(2) 2_666 ?
Cu3 Cu1 3.146(2) 2_666 ?
Cu4 N3 1.80(3) 2_656 ?
Cu4 N3 1.80(3) . ?
Cu4 N4 2.04(4) 2_656 ?
Cu4 N4 2.04(4) . ?
Cu4 N4A 2.46(7) 2_656 ?
Cu4 N4A 2.46(7) . ?
Cu4 N3A 2.58(8) 2_656 ?
Cu4 N3A 2.58(8) . ?
Cu5 N8 1.955(16) . ?
Cu5 N6 1.99(2) . ?
Cu5 N5 1.993(16) . ?
Cu5 N7 2.000(15) . ?
Cu5 OW3 2.474(15) 2 ?
Cu5 O20 2.589(11) 2 ?
Cu6 N10 2.002(18) . ?
Cu6 N10 2.002(18) 2_755 ?
Cu6 N9 2.017(16) . ?
Cu6 N9 2.017(16) 2_755 ?
W1 O26 1.714(10) . ?
W1 O17 1.868(10) . ?
W1 O24 1.892(11) . ?
W1 O18 1.917(9) . ?
W1 O31 1.932(11) . ?
W1 O9 2.401(10) . ?
W2 O28 1.719(11) . ?
W2 O7 1.877(10) . ?
W2 O8 1.933(10) . ?
W2 O27 1.935(12) . ?
W2 O31 1.944(10) . ?
W2 O9 2.301(9) . ?
W2 Cu1 3.2578(19) 2_666 ?
W3 O15 1.723(11) . ?
W3 O6 1.814(10) . ?
W3 O14 1.921(10) . ?
W3 O27 1.954(11) . ?
W3 O17 2.003(9) . ?
W3 O9 2.389(9) . ?
W4 O34 1.737(10) . ?
W4 O1 1.870(10) . ?
W4 O19 1.886(11) . ?
W4 O8 1.908(11) . ?
W4 O30 1.970(10) . ?
W4 O32 2.377(10) . ?
W4 Cu1 3.2581(19) 2_666 ?
W5 O23 1.723(10) . ?
W5 O2 1.779(10) . ?
W5 O25 1.885(10) . ?
W5 O12 2.014(10) . ?
W5 O19 2.017(10) . ?
W5 O32 2.341(10) . ?
W6 O22 1.716(11) . ?
W6 O13 1.893(10) . ?
W6 O12 1.904(11) . ?
W6 O30 1.905(10) . ?
W6 O18 1.917(9) . ?
W6 O32 2.400(9) . ?
W7 O11 1.716(10) . ?
W7 O4 1.773(10) . ?
W7 O25 1.949(11) . ?
W7 O29 1.952(10) . ?
W7 O16 2.022(10) . ?
W7 O21 2.301(9) . ?
W8 O33 1.720(11) . ?
W8 O5 1.833(10) . ?
W8 O14 1.910(10) . ?
W8 O29 1.929(10) . ?
W8 O10 2.001(11) . ?
W8 O21 2.423(10) . ?
W9 O20 1.729(10) . ?
W9 O10 1.876(10) . ?
W9 O16 1.879(10) . ?
W9 O13 1.921(10) . ?
W9 O24 1.958(10) . ?
W9 O21 2.406(9) . ?
Si1 O9 1.636(9) . ?
Si1 O21 1.636(9) . ?
Si1 O3 1.646(10) . ?
Si1 O32 1.654(10) . ?
O1 Cu1 1.993(10) 2_666 ?
O3 Cu2 2.025(9) 2_666 ?
O5 Cu3 1.986(10) 2_666 ?
O6 Cu3 1.932(10) 2_666 ?
O6 Cu2 2.304(10) 2_666 ?
O7 Cu2 1.940(9) 2_666 ?
O7 Cu1 1.990(10) 2_666 ?
O20 Cu5 2.589(11) 2 ?
N1 C1 1.44(3) . ?
N1 H1A 0.9000 . ?
N1 H1B 0.9000 . ?
N2 C2A 1.49(4) . ?
N2 C2 1.57(6) . ?
N3 N3A 0.88(8) . ?
N3 C4 1.66(5) . ?
N3A C4 1.11(8) . ?
N3A C6 1.81(10) . ?
N4 N4A 0.76(7) . ?
N4 C5 1.56(6) . ?
N4A C5 1.16(7) . ?
N5 C7 1.51(3) . ?
N5 H5A 0.9000 . ?
N5 H5B 0.9000 . ?
N6 C8 1.48(3) . ?
N6 H6A 0.9000 . ?
N6 H6B 0.9000 . ?
N7 C10 1.54(3) . ?
N7 H7A 0.9000 . ?
N7 H7B 0.9000 . ?
N8 C11 1.48(3) . ?
N8 H8A 0.9000 . ?
N8 H8B 0.9000 . ?
N9 C13 1.46(3) . ?
N9 H9A 0.9000 . ?
N9 H9B 0.9000 . ?
N10 C14 1.48(3) . ?
N10 H10A 0.9000 . ?
N10 H10B 0.9000 . ?
C1 C2 1.32(6) . ?
C1 C2A 1.38(4) . ?
C1 C3 1.47(3) . ?
C2 C2A 0.77(6) . ?
C3 H3A 0.9600 . ?
C3 H3B 0.9600 . ?
C3 H3C 0.9600 . ?
C4 C5 1.37(5) . ?
C4 C6 1.52(6) . ?
C7 C9 1.42(7) . ?
C7 C8 1.45(4) . ?
C7 H7C 0.9800 . ?
C8 H8C 0.9700 . ?
C8 H8D 0.9700 . ?
C9 H9C 0.9600 . ?
C9 H9D 0.9600 . ?
C9 H9E 0.9600 . ?
C10 C12 1.46(3) . ?
C10 C11 1.51(3) . ?
C10 H10C 0.9800 . ?
C11 H11A 0.9700 . ?
C11 H11B 0.9700 . ?
C12 H12A 0.9600 . ?
C12 H12B 0.9600 . ?
C12 H12C 0.9600 . ?
C13 C14 1.46(4) . ?
C13 C15 1.59(4) . ?
C13 H13A 0.9800 . ?
C14 H14A 0.9700 . ?
C14 H14B 0.9700 . ?
C15 H15A 0.9600 . ?
C15 H15B 0.9600 . ?
C15 H15C 0.9600 . ?
OW3 Cu5 2.474(15) 2 ?

loop_
_geom_hbond_atom_site_label_D
_geom_hbond_atom_site_label_H
_geom_hbond_atom_site_label_A
_geom_hbond_distance_DH
_geom_hbond_distance_HA
_geom_hbond_distance_DA
_geom_hbond_angle_DHA
_geom_hbond_site_symmetry_A
N1 H1A O29 0.90 2.25 2.999(18) 140.0 .
N1 H1B O28 0.90 2.43 3.18(2) 140.4 2_666
N5 H5A OW4 0.90 2.27 3.13(3) 158.3 2_455
N6 H6A O25 0.90 2.53 3.29(2) 141.3 1_445
N6 H6B O11 0.90 2.50 3.10(2) 124.3 1_445
N7 H7A O19 0.90 2.10 2.983(17) 166.9 2_455
N7 H7B O10 0.90 2.13 3.007(17) 164.5 2
N8 H8A O16 0.90 2.36 3.13(2) 143.7 1_445
N8 H8B O12 0.90 2.23 3.12(2) 170.1 1_445
N8 H8B O13 0.90 2.64 3.076(18) 110.4 1_445
N9 H9A O22 0.90 2.05 2.86(2) 149.3 2_655
N9 H9B O31 0.90 2.24 3.054(18) 149.7 1_655
N10 H10A O30 0.90 2.09 2.96(2) 162.6 1_655
N10 H10B O26 0.90 2.04 2.84(2) 147.1 2_655
